data_7121405
loop_
_publ_author_name
'Ji, Meishan'
'Yu, Jiajia'
'Zhu, Chen'

_publ_section_title
;
 Cyanotrifluoromethylthiolation of unactivated dialkyl-substituted alkynes
 via cyano migration: synthesis of trifluoromethylthiolated
 acrylonitriles.
;
_journal_issue 50
_journal_name_full 'Chemical communications (Cambridge, England)'
_journal_page_first 6812
_journal_page_last 6815
_journal_paper_doi 10.1039/c8cc01189c
_journal_volume 54
_journal_year 2018
_chemical_formula_moiety 'C23 H22 F3 N O S'
_chemical_formula_sum 'C23 H22 F3 N O S'
_chemical_formula_weight 417.48
_space_group_IT_number 2
_space_group_name_Hall '-P 1'
_space_group_name_H-M_alt 'P -1'
_symmetry_cell_setting triclinic
_symmetry_space_group_name_Hall '-P 1'
_symmetry_space_group_name_H-M 'P -1'
_atom_sites_solution_hydrogens geom
_atom_sites_solution_primary direct
_atom_sites_solution_secondary difmap
_audit_creation_method SHELXL-97
_audit_update_record
;
2018-01-29 deposited with the CCDC.
2018-03-20 downloaded from the CCDC.
;
_cell_angle_alpha 77.562(7)
_cell_angle_beta 82.350(6)
_cell_angle_gamma 89.335(6)
_cell_formula_units_Z 4
_cell_length_a 9.9522(7)
_cell_length_b 10.1329(8)
_cell_length_c 22.2305(18)
_cell_measurement_reflns_used 3417
_cell_measurement_temperature 293(2)
_cell_measurement_theta_max 21.3600
_cell_measurement_theta_min 3.3000
_cell_volume 2169.4(3)
_computing_structure_refinement 'SHELXL-97 (Sheldrick, 1997)'
_computing_structure_solution 'SHELXS-97 (Sheldrick, 1990)'
_diffrn_ambient_temperature 293(2)
_diffrn_detector_area_resol_mean 10.4471
_diffrn_measured_fraction_theta_full 0.998
_diffrn_measured_fraction_theta_max 0.998
_diffrn_measurement_device_type 'Xcalibur, Atlas, Gemini'
_diffrn_measurement_method '\w scans'
_diffrn_radiation_monochromator graphite
_diffrn_radiation_source 'fine-focus sealed tube'
_diffrn_radiation_type MoK\a
_diffrn_radiation_wavelength 0.71073
_diffrn_reflns_av_R_equivalents 0.0548
_diffrn_reflns_av_sigmaI/netI 0.0841
_diffrn_reflns_limit_h_max 11
_diffrn_reflns_limit_h_min -11
_diffrn_reflns_limit_k_max 11
_diffrn_reflns_limit_k_min -12
_diffrn_reflns_limit_l_max 26
_diffrn_reflns_limit_l_min -26
_diffrn_reflns_number 20216
_diffrn_reflns_theta_full 25.00
_diffrn_reflns_theta_max 25.00
_diffrn_reflns_theta_min 2.84
_diffrn_standards_decay_% 0
_diffrn_standards_interval_count 0
_diffrn_standards_interval_time 0
_diffrn_standards_number 0
_exptl_absorpt_coefficient_mu 0.187
_exptl_absorpt_correction_T_max 1.00000
_exptl_absorpt_correction_T_min 0.64357
_exptl_absorpt_correction_type multi-scan
_exptl_absorpt_process_details
;
CrysAlisPro, Agilent Technologies,
Version 1.171.36.32 (release 02-08-2013 CrysAlis171 .NET)
(compiled Aug  2 2013,16:46:58)
Empirical absorption correction using spherical harmonics,
 implemented in SCALE3 ABSPACK scaling algorithm.
;
_exptl_crystal_colour 'clear light white'
_exptl_crystal_density_diffrn 1.278
_exptl_crystal_description block
_exptl_crystal_F_000 872.0
_exptl_crystal_size_max 0.2000
_exptl_crystal_size_mid 0.2000
_exptl_crystal_size_min 0.2000
_refine_diff_density_max 0.454
_refine_diff_density_min -0.330
_refine_diff_density_rms 0.046
_refine_ls_extinction_method none
_refine_ls_goodness_of_fit_ref 1.011
_refine_ls_hydrogen_treatment mixed
_refine_ls_matrix_type full
_refine_ls_number_parameters 523
_refine_ls_number_reflns 7612
_refine_ls_number_restraints 3
_refine_ls_restrained_S_all 1.011
_refine_ls_R_factor_all 0.1483
_refine_ls_R_factor_gt 0.0753
_refine_ls_shift/su_max 0.000
_refine_ls_shift/su_mean 0.000
_refine_ls_structure_factor_coef Fsqd
_refine_ls_weighting_details 'calc w=1/[\s^2^(Fo^2^)+(0.1000P)^2^+0.0000P] where P=(Fo^2^+2Fc^2^)/3'
_refine_ls_weighting_scheme calc
_refine_ls_wR_factor_gt 0.1926
_refine_ls_wR_factor_ref 0.2373
_reflns_number_gt 3648
_reflns_number_total 7624
_reflns_threshold_expression >2sigma(I)
_cod_data_source_file c8cc01189c2.cif
_cod_data_source_block t
_cod_depositor_comments 'Adding full bibliography for 7121405.cif.'
_cod_database_code 7121405
_shelx_space_group_comment
;
The symmetry employed for this shelxl refinement is uniquely defined
by the following loop, which should always be used as a source of
symmetry information in preference to the above space-group names.
They are only intended as comments.
;

loop_
_symmetry_equiv_pos_as_xyz
'x, y, z'
'-x, -y, -z'

loop_
_atom_site_label
_atom_site_type_symbol
_atom_site_fract_x
_atom_site_fract_y
_atom_site_fract_z
_atom_site_U_iso_or_equiv
_atom_site_adp_type
_atom_site_occupancy
_atom_site_symmetry_multiplicity
_atom_site_calc_flag
_atom_site_refinement_flags
S1 S 0.93753(12) 0.01813(13) 0.16119(6) 0.0919(4) Uani 1 1 d .
O1 O 0.9010(3) 0.1655(3) 0.36287(13) 0.0814(8) Uani 1 1 d .
S2 S 0.46385(12) 0.35179(13) 0.16882(6) 0.0897(4) Uani 1 1 d .
C2 C 0.6541(3) 0.3748(3) 0.55783(17) 0.0542(9) Uani 1 1 d .
C3 C 0.6041(3) 0.2889(3) 0.44953(17) 0.0537(9) Uani 1 1 d U
O2 O 0.5317(3) 0.1272(3) 0.39864(13) 0.0776(8) Uani 1 1 d .
C5 C 1.1837(4) 0.1156(4) 0.45234(19) 0.0643(10) Uani 1 1 d .
H5A H 1.2469 0.0800 0.4257 0.077 Uiso 1 1 calc R
C6 C 1.1276(4) 0.1901(3) 0.54901(17) 0.0540(9) Uani 1 1 d .
C7 C 1.0566(3) 0.1486(3) 0.43584(17) 0.0540(9) Uani 1 1 d .
C8 C 1.1632(4) 0.2109(3) 0.60928(18) 0.0584(10) Uani 1 1 d .
C9 C 0.6718(4) 0.4628(3) 0.49961(18) 0.0601(10) Uani 1 1 d .
H9A H 0.7010 0.5513 0.4961 0.072 Uiso 1 1 calc R
C10 C 0.6095(4) 0.2431(3) 0.56052(18) 0.0579(10) Uani 1 1 d .
H10A H 0.5957 0.1821 0.5986 0.070 Uiso 1 1 calc R
C11 C 0.6847(4) 0.4181(3) 0.61401(18) 0.0575(10) Uani 1 1 d .
C12 C 0.5817(4) 0.2387(4) 0.39382(18) 0.0576(9) Uani 1 1 d .
C13 C 0.5857(3) 0.2022(3) 0.50738(18) 0.0561(9) Uani 1 1 d .
H13A H 0.5566 0.1138 0.5106 0.067 Uiso 1 1 calc R
C14 C 1.2175(4) 0.1352(3) 0.50796(19) 0.0616(10) Uani 1 1 d .
H14A H 1.3032 0.1108 0.5184 0.074 Uiso 1 1 calc R
C15 C 0.9660(4) 0.2049(4) 0.47560(19) 0.0644(10) Uani 1 1 d .
H15A H 0.8810 0.2305 0.4646 0.077 Uiso 1 1 calc R
C16 C 1.0000(4) 0.2237(4) 0.53117(19) 0.0648(10) Uani 1 1 d .
H16A H 0.9364 0.2596 0.5576 0.078 Uiso 1 1 calc R
C17 C 0.6463(4) 0.4201(3) 0.44661(18) 0.0611(10) Uani 1 1 d U
H17A H 0.6578 0.4811 0.4084 0.073 Uiso 1 1 calc R
C18 C 1.0141(4) 0.1305(4) 0.37649(19) 0.0618(10) Uani 1 1 d .
C19 C 1.2610(4) 0.1328(4) 0.6390(2) 0.0681(11) Uani 1 1 d .
H19A H 1.3061 0.0674 0.6208 0.082 Uiso 1 1 calc R
C20 C 0.6255(4) 0.3272(4) 0.33086(18) 0.0695(11) Uani 1 1 d .
H20A H 0.7129 0.3685 0.3312 0.083 Uiso 1 1 calc R
H20B H 0.5609 0.3993 0.3231 0.083 Uiso 1 1 calc R
C21 C 0.7893(4) 0.5104(4) 0.6116(2) 0.0723(12) Uani 1 1 d .
H21A H 0.8375 0.5503 0.5733 0.087 Uiso 1 1 calc R
C22 C 1.1468(4) 0.0085(4) 0.2251(2) 0.0706(11) Uani 1 1 d .
C23 C 1.0998(5) 0.3057(4) 0.6380(2) 0.0823(13) Uani 1 1 d .
H23A H 1.0350 0.3599 0.6188 0.099 Uiso 1 1 calc R
C24 C 1.1105(4) 0.0703(4) 0.33166(19) 0.0697(11) Uani 1 1 d .
H24A H 1.1966 0.1189 0.3240 0.084 Uiso 1 1 calc R
H24B H 1.1263 -0.0230 0.3507 0.084 Uiso 1 1 calc R
C25 C 1.1082(4) -0.0188(4) 0.1746(2) 0.0725(11) Uani 1 1 d .
C26 C 0.6147(5) 0.3627(4) 0.6724(2) 0.0783(12) Uani 1 1 d .
H26A H 0.5445 0.3007 0.6758 0.094 Uiso 1 1 calc R
C27 C 0.6395(4) 0.3915(4) 0.1664(2) 0.0680(11) Uani 1 1 d .
F4 F 0.3453(4) 0.2239(4) 0.10606(17) 0.1463(13) Uani 1 1 d .
C29 C 0.8363(5) 0.3875(4) 0.2171(2) 0.0725(11) Uani 1 1 d .
C30 C 0.6475(5) 0.3979(5) 0.7251(2) 0.0834(13) Uani 1 1 d .
H30A H 0.5981 0.3605 0.7634 0.100 Uiso 1 1 calc R
C31 C 0.6971(4) 0.3439(4) 0.21692(19) 0.0678(10) Uani 1 1 d .
C32 C 0.6371(4) 0.2516(4) 0.27740(18) 0.0718(11) Uani 1 1 d .
H32A H 0.6942 0.1737 0.2867 0.086 Uiso 1 1 calc R
H32B H 0.5480 0.2198 0.2732 0.086 Uiso 1 1 calc R
C33 C 1.1934(5) -0.0911(5) 0.1304(2) 0.0863(13) Uani 1 1 d .
H33A H 1.2814 -0.1084 0.1444 0.104 Uiso 1 1 calc R
H33B H 1.2077 -0.0313 0.0896 0.104 Uiso 1 1 calc R
C34 C 1.2850(5) -0.0215(4) 0.2373(2) 0.0789(12) Uani 1 1 d .
F5 F 0.4860(5) 0.3692(5) 0.05031(18) 0.197(2) Uani 1 1 d .
N1 N 0.9448(4) 0.4156(4) 0.21854(19) 0.0924(12) Uani 1 1 d .
C37 C 1.0601(5) 0.0750(5) 0.2714(2) 0.0884(14) Uani 1 1 d .
H37A H 1.0494 0.1690 0.2518 0.106 Uiso 1 1 calc R
H37B H 0.9708 0.0324 0.2799 0.106 Uiso 1 1 calc R
C38 C 0.7520(6) 0.4873(5) 0.7221(2) 0.0855(13) Uani 1 1 d .
H38A H 0.7745 0.5093 0.7580 0.103 Uiso 1 1 calc R
C39 C 1.2914(5) 0.1522(5) 0.6953(2) 0.0878(14) Uani 1 1 d .
H39A H 1.3579 0.1004 0.7144 0.105 Uiso 1 1 calc R
F1 F 0.8488(4) 0.1967(4) 0.07935(16) 0.1457(13) Uani 1 1 d .
C41 C 0.8227(5) 0.5438(4) 0.6652(2) 0.0850(14) Uani 1 1 d .
H41A H 0.8934 0.6049 0.6625 0.102 Uiso 1 1 calc R
C42 C 1.1296(6) 0.3233(5) 0.6953(3) 0.0961(15) Uani 1 1 d .
H42A H 1.0841 0.3875 0.7142 0.115 Uiso 1 1 calc R
C43 C 1.1345(5) -0.2221(5) 0.1243(3) 0.1045(16) Uani 1 1 d .
H43A H 1.1150 -0.2802 0.1653 0.125 Uiso 1 1 calc R
H43B H 1.0492 -0.2044 0.1076 0.125 Uiso 1 1 calc R
C44 C 1.2251(6) 0.2465(6) 0.7232(2) 0.0939(15) Uani 1 1 d .
H44A H 1.2456 0.2579 0.7614 0.113 Uiso 1 1 calc R
F6 F 0.5560(5) 0.1882(6) 0.1007(3) 0.212(3) Uani 1 1 d .
N2 N 1.3935(5) -0.0401(4) 0.2477(2) 0.1091(14) Uani 1 1 d .
C47 C 0.7052(5) 0.4895(5) 0.1101(2) 0.0928(15) Uani 1 1 d .
H47A H 0.6876 0.4606 0.0729 0.111 Uiso 1 1 calc R
H47B H 0.8025 0.4906 0.1104 0.111 Uiso 1 1 calc R
F2 F 1.0502(4) 0.2368(4) 0.0920(2) 0.1733(18) Uani 1 1 d .
C49 C 0.9671(6) 0.1400(6) 0.0912(3) 0.0954(15) Uani 1 1 d .
C50 C 0.4665(7) 0.2758(7) 0.1042(3) 0.1125(18) Uani 1 1 d .
F3 F 1.0115(5) 0.0951(4) 0.04254(16) 0.1738(18) Uani 1 1 d .
C52 C 1.2241(6) -0.2956(6) 0.0836(3) 0.1152(18) Uani 1 1 d .
H52A H 1.3056 -0.3216 0.1024 0.138 Uiso 1 1 calc R
H52B H 1.2510 -0.2346 0.0438 0.138 Uiso 1 1 calc R
C53 C 0.6486(7) 0.6381(6) 0.1083(4) 0.164(3) Uani 1 1 d U
H53A H 0.5536 0.6362 0.1029 0.197 Uiso 1 1 calc R
H53B H 0.6524 0.6576 0.1489 0.197 Uiso 1 1 calc R
C54 C 0.7084(8) 0.7433(6) 0.0654(4) 0.166(3) Uani 1 1 d U
H54A H 0.7048 0.7261 0.0244 0.199 Uiso 1 1 calc R
H54B H 0.8032 0.7484 0.0709 0.199 Uiso 1 1 calc R
C57 C 1.1589(7) -0.4191(6) 0.0727(3) 0.141(2) Uani 1 1 d .
H57A H 1.2222 -0.4624 0.0470 0.212 Uiso 1 1 calc R
H57B H 1.0804 -0.3939 0.0524 0.212 Uiso 1 1 calc R
H57C H 1.1324 -0.4804 0.1118 0.212 Uiso 1 1 calc R
C64 C 0.6461(8) 0.8747(6) 0.0685(4) 0.182(3) Uani 1 1 d U
H64A H 0.6944 0.9445 0.0372 0.273 Uiso 1 1 calc R
H64B H 0.6503 0.8933 0.1088 0.273 Uiso 1 1 calc R
H64C H 0.5532 0.8720 0.0615 0.273 Uiso 1 1 calc R

loop_
_atom_site_aniso_label
_atom_site_aniso_U_11
_atom_site_aniso_U_22
_atom_site_aniso_U_33
_atom_site_aniso_U_23
_atom_site_aniso_U_13
_atom_site_aniso_U_12
S1 0.0659(8) 0.1260(10) 0.0845(9) -0.0208(7) -0.0155(6) 0.0004(7)
O1 0.0634(19) 0.108(2) 0.084(2) -0.0338(16) -0.0275(16) 0.0136(16)
S2 0.0691(8) 0.1174(9) 0.0903(9) -0.0357(7) -0.0160(7) 0.0002(7)
C2 0.043(2) 0.060(2) 0.060(2) -0.0169(18) -0.0026(18) 0.0038(16)
C3 0.040(2) 0.0596(16) 0.059(2) -0.0113(18) -0.0012(17) 0.0027(15)
O2 0.075(2) 0.0838(18) 0.078(2) -0.0303(15) -0.0034(15) -0.0144(15)
C5 0.048(2) 0.080(2) 0.072(3) -0.031(2) -0.010(2) 0.0103(19)
C6 0.044(2) 0.0528(19) 0.065(2) -0.0128(17) -0.0062(18) -0.0020(16)
C7 0.040(2) 0.0548(19) 0.065(2) -0.0074(17) -0.0098(18) -0.0030(16)
C8 0.045(2) 0.064(2) 0.068(3) -0.0184(19) -0.0073(19) -0.0021(18)
C9 0.059(2) 0.0524(19) 0.068(3) -0.0124(19) -0.006(2) -0.0018(17)
C10 0.050(2) 0.054(2) 0.066(3) -0.0085(17) -0.0030(19) -0.0035(17)
C11 0.053(2) 0.059(2) 0.061(2) -0.0150(18) -0.0077(19) 0.0077(18)
C12 0.043(2) 0.068(2) 0.063(3) -0.0171(19) -0.0055(18) 0.0016(18)
C13 0.042(2) 0.059(2) 0.068(3) -0.0195(18) -0.0021(18) -0.0007(16)
C14 0.038(2) 0.071(2) 0.081(3) -0.025(2) -0.016(2) 0.0089(17)
C15 0.042(2) 0.078(2) 0.075(3) -0.016(2) -0.012(2) 0.0057(18)
C16 0.048(2) 0.079(2) 0.070(3) -0.025(2) -0.005(2) 0.0137(19)
C17 0.064(3) 0.0562(16) 0.059(2) -0.0064(18) -0.003(2) 0.0037(16)
C18 0.052(2) 0.066(2) 0.065(3) -0.0104(19) -0.010(2) -0.0041(19)
C19 0.055(2) 0.073(2) 0.079(3) -0.021(2) -0.010(2) -0.0071(19)
C20 0.070(3) 0.074(2) 0.070(3) -0.025(2) -0.016(2) 0.011(2)
C21 0.085(3) 0.061(2) 0.070(3) -0.0131(19) -0.008(2) -0.007(2)
C22 0.070(3) 0.069(2) 0.074(3) -0.012(2) -0.019(2) 0.002(2)
C23 0.082(3) 0.087(3) 0.085(3) -0.034(2) -0.014(3) 0.008(2)
C24 0.057(2) 0.087(3) 0.069(3) -0.023(2) -0.014(2) 0.004(2)
C25 0.064(3) 0.089(3) 0.068(3) -0.021(2) -0.017(2) 0.001(2)
C26 0.074(3) 0.088(3) 0.073(3) -0.022(2) -0.004(2) -0.009(2)
C27 0.067(3) 0.074(2) 0.069(3) -0.029(2) -0.008(2) -0.002(2)
F4 0.118(3) 0.195(3) 0.137(3) -0.051(2) -0.027(2) -0.067(2)
C29 0.075(3) 0.080(3) 0.068(3) -0.026(2) -0.011(3) 0.006(2)
C30 0.086(3) 0.100(3) 0.064(3) -0.023(2) -0.004(3) -0.005(3)
C31 0.072(3) 0.076(2) 0.062(3) -0.026(2) -0.012(2) 0.002(2)
C32 0.077(3) 0.078(2) 0.066(3) -0.022(2) -0.017(2) -0.002(2)
C33 0.071(3) 0.117(3) 0.084(3) -0.044(3) -0.018(3) 0.000(3)
C34 0.078(3) 0.083(3) 0.082(3) -0.025(2) -0.024(3) 0.016(2)
F5 0.228(5) 0.265(5) 0.097(3) -0.027(3) -0.032(3) -0.115(4)
N1 0.074(3) 0.116(3) 0.090(3) -0.024(2) -0.017(2) -0.009(2)
C37 0.084(3) 0.119(3) 0.072(3) -0.034(3) -0.025(3) 0.020(3)
C38 0.105(4) 0.091(3) 0.069(3) -0.033(3) -0.020(3) 0.016(3)
C39 0.071(3) 0.114(4) 0.077(3) -0.010(3) -0.021(3) -0.016(3)
F1 0.111(3) 0.189(3) 0.129(3) -0.008(2) -0.037(2) 0.043(2)
C41 0.109(4) 0.066(2) 0.089(4) -0.029(2) -0.024(3) -0.012(2)
C42 0.100(4) 0.106(3) 0.095(4) -0.048(3) -0.013(3) 0.004(3)
C43 0.101(4) 0.119(4) 0.105(4) -0.045(3) -0.020(3) 0.007(3)
C44 0.089(4) 0.122(4) 0.079(3) -0.036(3) -0.015(3) -0.029(3)
F6 0.121(3) 0.237(5) 0.352(8) -0.219(5) -0.046(4) 0.030(3)
N2 0.086(3) 0.119(3) 0.134(4) -0.036(3) -0.042(3) 0.026(3)
C47 0.085(3) 0.116(4) 0.077(3) -0.011(3) -0.024(3) -0.019(3)
F2 0.156(4) 0.126(3) 0.225(5) 0.013(3) -0.058(3) -0.034(2)
C49 0.080(4) 0.120(4) 0.089(4) -0.023(3) -0.021(3) 0.018(3)
C50 0.108(5) 0.141(5) 0.094(4) -0.027(4) -0.024(4) -0.042(4)
F3 0.223(5) 0.207(4) 0.081(2) -0.025(2) 0.001(3) 0.077(3)
C52 0.109(4) 0.119(4) 0.130(5) -0.056(4) -0.013(4) 0.011(3)
C53 0.112(5) 0.118(5) 0.230(8) 0.043(4) -0.043(5) 0.009(3)
C54 0.157(7) 0.106(4) 0.214(8) 0.002(4) -0.012(5) -0.013(3)
C57 0.173(7) 0.123(5) 0.133(5) -0.053(4) 0.003(5) 0.005(4)
C64 0.156(7) 0.109(4) 0.278(10) -0.027(5) -0.041(7) -0.014(4)

loop_
_atom_type_symbol
_atom_type_description
_atom_type_scat_dispersion_real
_atom_type_scat_dispersion_imag
_atom_type_scat_source
C C 0.0033 0.0016 'International Tables Vol C Tables 4.2.6.8 and 6.1.1.4'
H H 0.0000 0.0000 'International Tables Vol C Tables 4.2.6.8 and 6.1.1.4'
N N 0.0061 0.0033 'International Tables Vol C Tables 4.2.6.8 and 6.1.1.4'
O O 0.0106 0.0060 'International Tables Vol C Tables 4.2.6.8 and 6.1.1.4'
F F 0.0171 0.0103 'International Tables Vol C Tables 4.2.6.8 and 6.1.1.4'
S S 0.1246 0.1234 'International Tables Vol C Tables 4.2.6.8 and 6.1.1.4'

loop_
_geom_angle_atom_site_label_1
_geom_angle_atom_site_label_2
_geom_angle_atom_site_label_3
_geom_angle
C49 S1 C25 99.9(2)
C50 S2 C27 101.9(3)
C10 C2 C9 117.2(4)
C10 C2 C11 121.4(3)
C9 C2 C11 121.4(3)
C13 C3 C17 117.4(4)
C13 C3 C12 119.8(3)
C17 C3 C12 122.8(3)
C14 C5 C7 120.5(3)
C14 C6 C16 116.4(3)
C14 C6 C8 122.4(3)
C16 C6 C8 121.2(3)
C5 C7 C15 118.4(4)
C5 C7 C18 123.1(3)
C15 C7 C18 118.4(3)
C23 C8 C19 117.5(4)
C23 C8 C6 121.4(3)
C19 C8 C6 121.1(3)
C2 C9 C17 121.0(3)
C13 C10 C2 121.0(3)
C21 C11 C26 117.0(4)
C21 C11 C2 121.8(3)
C26 C11 C2 121.2(4)
O2 C12 C3 121.0(3)
O2 C12 C20 120.6(4)
C3 C12 C20 118.4(3)
C3 C13 C10 122.0(3)
C5 C14 C6 122.1(3)
C16 C15 C7 120.9(3)
C15 C16 C6 121.7(3)
C3 C17 C9 121.5(3)
O1 C18 C7 120.8(3)
O1 C18 C24 119.2(4)
C7 C18 C24 120.0(3)
C8 C19 C39 120.3(4)
C12 C20 C32 113.8(3)
C11 C21 C41 121.3(4)
C25 C22 C34 118.5(4)
C25 C22 C37 125.4(4)
C34 C22 C37 116.1(4)
C8 C23 C42 121.9(4)
C37 C24 C18 113.4(3)
C22 C25 C33 124.8(4)
C22 C25 S1 117.4(3)
C33 C25 S1 117.5(3)
C30 C26 C11 121.3(4)
C31 C27 C47 124.9(4)
C31 C27 S2 117.6(3)
C47 C27 S2 117.0(3)
N1 C29 C31 177.0(5)
C26 C30 C38 121.1(4)
C27 C31 C29 117.6(4)
C27 C31 C32 129.0(4)
C29 C31 C32 113.4(4)
C31 C32 C20 110.4(3)
C25 C33 C43 115.2(4)
N2 C34 C22 177.1(5)
C24 C37 C22 116.9(4)
C30 C38 C41 119.0(4)
C44 C39 C19 120.8(5)
C38 C41 C21 120.4(4)
C44 C42 C23 119.5(5)
C52 C43 C33 114.2(4)
C39 C44 C42 120.0(5)
C27 C47 C53 111.0(5)
F2 C49 F3 105.6(5)
F2 C49 F1 107.1(5)
F3 C49 F1 104.8(5)
F2 C49 S1 114.7(4)
F3 C49 S1 115.9(4)
F1 C49 S1 108.1(4)
F6 C50 F4 110.8(6)
F6 C50 F5 107.0(7)
F4 C50 F5 105.0(5)
F6 C50 S2 114.7(5)
F4 C50 S2 107.9(5)
F5 C50 S2 111.1(5)
C43 C52 C57 113.7(5)
C54 C53 C47 119.4(7)
C53 C54 C64 114.1(7)

loop_
_geom_bond_atom_site_label_1
_geom_bond_atom_site_label_2
_geom_bond_distance
S1 C49 1.757(5)
S1 C25 1.785(4)
O1 C18 1.232(4)
S2 C50 1.767(7)
S2 C27 1.789(4)
C2 C10 1.398(5)
C2 C9 1.396(5)
C2 C11 1.478(5)
C3 C13 1.383(5)
C3 C17 1.385(5)
C3 C12 1.480(5)
O2 C12 1.217(4)
C5 C14 1.378(5)
C5 C7 1.381(5)
C6 C14 1.390(5)
C6 C16 1.397(5)
C6 C8 1.488(5)
C7 C15 1.383(5)
C7 C18 1.486(5)
C8 C23 1.368(5)
C8 C19 1.392(5)
C9 C17 1.393(5)
C10 C13 1.382(5)
C11 C21 1.395(5)
C11 C26 1.393(5)
C12 C20 1.503(5)
C15 C16 1.375(5)
C18 C24 1.510(5)
C19 C39 1.379(6)
C20 C32 1.538(5)
C21 C41 1.387(6)
C22 C25 1.319(5)
C22 C34 1.453(6)
C22 C37 1.519(6)
C23 C42 1.393(6)
C24 C37 1.483(5)
C25 C33 1.513(6)
C26 C30 1.375(6)
C27 C31 1.325(5)
C27 C47 1.498(5)
F4 C50 1.313(6)
C29 N1 1.126(5)
C29 C31 1.460(6)
C30 C38 1.372(6)
C31 C32 1.515(5)
C33 C43 1.498(6)
C34 N2 1.140(5)
F5 C50 1.351(6)
C38 C41 1.372(6)
C39 C44 1.367(7)
F1 C49 1.337(5)
C42 C44 1.350(7)
C43 C52 1.493(7)
F6 C50 1.257(7)
C47 C53 1.596(8)
F2 C49 1.295(6)
C49 F3 1.286(6)
C52 C57 1.495(8)
C53 C54 1.351(8)
C54 C64 1.474(9)
